data_1505644
loop_
_publ_author_name
'Fuller, Peter H.'
'Chemler, Sherry R.'

_publ_section_title
;
 Copper(II) carboxylate-promoted intramolecular carboamination of alkenes
 for the synthesis of polycyclic lactams.
;
_journal_issue 26
_journal_name_full 'Organic letters'
_journal_page_first 5477
_journal_page_last 5480
_journal_paper_doi 10.1021/ol702401w
_journal_volume 9
_journal_year 2007
_chemical_formula_moiety 'C14 H11 N O S'
_chemical_formula_sum 'C14 H11 N O S'
_chemical_formula_weight 241.30
_chemical_name_systematic
;
 ?
;
_space_group_IT_number 14
_symmetry_cell_setting monoclinic
_symmetry_space_group_name_Hall '-P 2yn'
_symmetry_space_group_name_H-M 'P 1 21/n 1'
_atom_sites_solution_hydrogens geom
_atom_sites_solution_primary direct
_atom_sites_solution_secondary difmap
_audit_creation_method SHELXL-97
_cell_angle_alpha 90.00
_cell_angle_beta 105.5110(10)
_cell_angle_gamma 90.00
_cell_formula_units_Z 4
_cell_length_a 10.3199(2)
_cell_length_b 6.19860(10)
_cell_length_c 18.0875(4)
_cell_measurement_reflns_used 5485
_cell_measurement_temperature 90(1)
_cell_measurement_theta_max 28.244
_cell_measurement_theta_min 2.337
_cell_volume 1114.90(4)
_computing_structure_refinement 'SHELXL-97 (Sheldrick, 1997)'
_diffrn_ambient_temperature 90(1)
_diffrn_detector_area_resol_mean 8.33
_diffrn_measured_fraction_theta_full 0.997
_diffrn_measured_fraction_theta_max 0.997
_diffrn_measurement_device_type 'Bruker SMART APEX2'
_diffrn_measurement_method \wand\f-scans
_diffrn_radiation_monochromator graphite
_diffrn_radiation_probe x-ray
_diffrn_radiation_type MoK\a
_diffrn_radiation_wavelength 0.71073
_diffrn_reflns_av_R_equivalents 0.0246
_diffrn_reflns_av_sigmaI/netI 0.0160
_diffrn_reflns_limit_h_max 12
_diffrn_reflns_limit_h_min -12
_diffrn_reflns_limit_k_max 7
_diffrn_reflns_limit_k_min -7
_diffrn_reflns_limit_l_max 22
_diffrn_reflns_limit_l_min -22
_diffrn_reflns_number 14797
_diffrn_reflns_theta_full 26.38
_diffrn_reflns_theta_max 26.38
_diffrn_reflns_theta_min 2.07
_diffrn_source rotating-anode
_diffrn_source_type 'RIGAKU RU-2000BEH'
_diffrn_standards_decay_% 0
_diffrn_standards_interval_count 0
_diffrn_standards_interval_time 0
_diffrn_standards_number 0
_exptl_absorpt_coefficient_mu 0.270
_exptl_absorpt_correction_T_max 0.9866
_exptl_absorpt_correction_T_min 0.9234
_exptl_absorpt_correction_type multi-scan
_exptl_absorpt_process_details 'SADABS 2004/1 (Bruker, 2004)'
_exptl_crystal_colour 'pale yellow'
_exptl_crystal_density_diffrn 1.438
_exptl_crystal_density_method 'not measured'
_exptl_crystal_description plate
_exptl_crystal_F_000 504
_exptl_crystal_size_max 0.30
_exptl_crystal_size_mid 0.20
_exptl_crystal_size_min 0.05
_refine_diff_density_max 0.348
_refine_diff_density_min -0.247
_refine_diff_density_rms 0.061
_refine_ls_extinction_method none
_refine_ls_goodness_of_fit_ref 1.172
_refine_ls_hydrogen_treatment constr
_refine_ls_matrix_type full
_refine_ls_number_parameters 182
_refine_ls_number_reflns 2280
_refine_ls_number_restraints 18
_refine_ls_restrained_S_all 1.176
_refine_ls_R_factor_all 0.0756
_refine_ls_R_factor_gt 0.0704
_refine_ls_shift/su_max 0.000
_refine_ls_shift/su_mean 0.000
_refine_ls_structure_factor_coef Fsqd
_refine_ls_weighting_details 'calc w=1/[\s^2^(Fo^2^)+(0.0000P)^2^+2.6920P] where P=(Fo^2^+2Fc^2^)/3'
_refine_ls_weighting_scheme calc
_refine_ls_wR_factor_gt 0.1340
_refine_ls_wR_factor_ref 0.1361
_reflns_number_gt 2096
_reflns_number_total 2280
_reflns_threshold_expression >2sigma(I)
_cod_data_source_file ol702401w-file001.cif
_cod_data_source_block phf424-pg154
_cod_original_sg_symbol_Hall -P2yn
_cod_original_sg_symbol_H-M P21/n
_cod_database_code 1505644

loop_
_symmetry_equiv_pos_as_xyz
'x, y, z'
'-x+1/2, y+1/2, -z+1/2'
'-x, -y, -z'
'x-1/2, -y-1/2, z-1/2'

loop_
_atom_site_label
_atom_site_type_symbol
_atom_site_fract_x
_atom_site_fract_y
_atom_site_fract_z
_atom_site_U_iso_or_equiv
_atom_site_adp_type
_atom_site_occupancy
_atom_site_symmetry_multiplicity
_atom_site_calc_flag
_atom_site_refinement_flags
_atom_site_disorder_assembly
_atom_site_disorder_group
S1 S 0.65058(16) 0.8210(3) 0.18563(9) 0.0312(3) Uani 0.6121(16) 1 d P A 1
C1 C 0.5814(6) 1.0519(10) 0.1345(3) 0.0290(14) Uani 0.6121(16) 1 d PU A 1
H1A H 0.6016 1.0980 0.0888 0.035 Uiso 0.6121(16) 1 calc PR A 1
C2 C 0.4963(5) 1.1578(9) 0.1670(3) 0.0270(11) Uani 0.6121(16) 1 d P A 1
H2A H 0.4501 1.2871 0.1477 0.032 Uiso 0.6121(16) 1 calc PR A 1
C3 C 0.4857(5) 1.0458(8) 0.2354(3) 0.0179(9) Uani 0.6121(16) 1 d P A 1
C4 C 0.5634(7) 0.8653(11) 0.2505(4) 0.0225(17) Uani 0.6121(16) 1 d P A 1
C5 C 0.5716(12) 0.7310(15) 0.3241(6) 0.025(2) Uani 0.6121(16) 1 d P A 1
H5A H 0.5863 0.5770 0.3144 0.030 Uiso 0.6121(16) 1 calc PR A 1
H5B H 0.6479 0.7816 0.3663 0.030 Uiso 0.6121(16) 1 calc PR A 1
C6 C 0.4380(18) 0.758(4) 0.3470(11) 0.017(2) Uani 0.6121(16) 1 d PU A 1
H6A H 0.3651 0.6715 0.3119 0.021 Uiso 0.6121(16) 1 calc PR A 1
N1 N 0.3999(6) 0.9906(11) 0.3433(3) 0.0188(11) Uani 0.6121(16) 1 d P A 1
C7 C 0.4033(4) 1.1251(7) 0.2848(2) 0.0212(8) Uani 0.6121(16) 1 d P A 1
C8 C 0.4546(12) 0.692(3) 0.4249(10) 0.021(2) Uani 0.6121(16) 1 d P A 1
H8A H 0.5475 0.7177 0.4568 0.025 Uiso 0.6121(16) 1 calc PR A 1
H8B H 0.4310 0.5384 0.4285 0.025 Uiso 0.6121(16) 1 calc PR A 1
C9 C 0.3525(5) 0.8437(7) 0.4477(3) 0.0221(19) Uani 0.6121(16) 1 d PG A 1
C10 C 0.3254(4) 1.0166(7) 0.3970(2) 0.0222(14) Uani 0.6121(16) 1 d PG A 1
C11 C 0.2348(3) 1.1752(6) 0.40487(19) 0.0271(9) Uani 0.6121(16) 1 d PG A 1
H11 H 0.2163 1.2934 0.3702 0.032 Uiso 0.6121(16) 1 calc PR A 1
C12 C 0.1714(4) 1.1610(7) 0.4635(2) 0.0363(14) Uani 0.6121(16) 1 d PG A 1
H12 H 0.1096 1.2695 0.4689 0.044 Uiso 0.6121(16) 1 calc PR A 1
C13 C 0.1986(5) 0.9882(9) 0.5143(2) 0.0327(19) Uani 0.6121(16) 1 d PGU A 1
H13 H 0.1553 0.9785 0.5544 0.039 Uiso 0.6121(16) 1 calc PR A 1
C14 C 0.2891(5) 0.8295(8) 0.5064(3) 0.0408(18) Uani 0.6121(16) 1 d PG A 1
H14 H 0.3077 0.7113 0.5411 0.049 Uiso 0.6121(16) 1 calc PR A 1
O1 O 0.3472(3) 1.3026(5) 0.27617(19) 0.0269(6) Uani 0.6121(16) 1 d P A 1
S1B S 0.2780(3) 0.7832(5) 0.52126(18) 0.0312(3) Uani 0.3879(16) 1 d P A 2
C1B C 0.1766(12) 1.011(2) 0.5040(7) 0.0290(14) Uani 0.3879(16) 1 d P A 2
H1BA H 0.1155 1.0494 0.5329 0.035 Uiso 0.3879(16) 1 calc PR A 2
C2B C 0.1956(9) 1.1280(16) 0.4439(5) 0.0270(11) Uani 0.3879(16) 1 d P A 2
H2BA H 0.1507 1.2594 0.4261 0.032 Uiso 0.3879(16) 1 calc PR A 2
C3B C 0.2950(9) 1.0240(16) 0.4102(6) 0.0179(9) Uani 0.3879(16) 1 d P A 2
C4B C 0.3410(14) 0.8356(18) 0.4486(7) 0.0225(17) Uani 0.3879(16) 1 d P A 2
C5B C 0.444(2) 0.711(6) 0.4306(18) 0.025(2) Uani 0.3879(16) 1 d P A 2
H5BA H 0.4260 0.5560 0.4375 0.030 Uiso 0.3879(16) 1 calc PR A 2
H5BB H 0.5311 0.7477 0.4667 0.030 Uiso 0.3879(16) 1 calc PR A 2
C6B C 0.453(3) 0.752(7) 0.3394(18) 0.017(2) Uani 0.3879(16) 1 d P A 2
H6BA H 0.3751 0.6720 0.3057 0.021 Uiso 0.3879(16) 1 calc PR A 2
N1B N 0.4255(11) 0.985(2) 0.3217(6) 0.0188(11) Uani 0.3879(16) 1 d P A 2
C7B C 0.3409(7) 1.1175(12) 0.3475(4) 0.0212(8) Uani 0.3879(16) 1 d P A 2
C8B C 0.5677(19) 0.691(3) 0.3139(11) 0.021(2) Uani 0.3879(16) 1 d P A 2
H8BA H 0.5582 0.5443 0.2918 0.025 Uiso 0.3879(16) 1 calc PR A 2
H8BB H 0.6518 0.7002 0.3559 0.025 Uiso 0.3879(16) 1 calc PR A 2
C9B C 0.5631(10) 0.8538(12) 0.2562(5) 0.0221(19) Uani 0.3879(16) 1 d PG A 2
C10B C 0.4813(7) 1.0279(12) 0.2617(3) 0.0222(14) Uani 0.3879(16) 1 d PG A 2
C11B C 0.4624(5) 1.1940(9) 0.2083(4) 0.0271(9) Uani 0.3879(16) 1 d PG A 2
H11B H 0.4065 1.3130 0.2121 0.032 Uiso 0.3879(16) 1 calc PR A 2
C12B C 0.5252(7) 1.1861(12) 0.1493(4) 0.0363(14) Uani 0.3879(16) 1 d PG A 2
H12B H 0.5123 1.2996 0.1128 0.044 Uiso 0.3879(16) 1 calc PR A 2
C13B C 0.6070(7) 1.0119(15) 0.1437(4) 0.0327(19) Uani 0.3879(16) 1 d PG A 2
H13B H 0.6499 1.0065 0.1034 0.039 Uiso 0.3879(16) 1 calc PR A 2
C14B C 0.6259(9) 0.8458(13) 0.1972(5) 0.0408(18) Uani 0.3879(16) 1 d PG A 2
H14B H 0.6818 0.7268 0.1934 0.049 Uiso 0.3879(16) 1 calc PR A 2
O1B O 0.3082(5) 1.2981(8) 0.3212(3) 0.0269(6) Uani 0.3879(16) 1 d P A 2

loop_
_atom_site_aniso_label
_atom_site_aniso_U_11
_atom_site_aniso_U_22
_atom_site_aniso_U_33
_atom_site_aniso_U_23
_atom_site_aniso_U_13
_atom_site_aniso_U_12
S1 0.0277(6) 0.0405(7) 0.0283(6) -0.0014(5) 0.0126(5) -0.0012(5)
C1 0.025(2) 0.035(2) 0.027(2) 0.0068(19) 0.0061(18) -0.004(2)
C2 0.018(2) 0.037(2) 0.027(2) 0.0003(19) 0.0070(19) 0.0006(18)
C3 0.0185(18) 0.018(2) 0.016(2) -0.0024(17) 0.0030(18) -0.0022(16)
C4 0.021(3) 0.024(4) 0.022(3) 0.003(3) 0.004(3) -0.003(3)
C5 0.032(3) 0.022(4) 0.022(4) 0.001(3) 0.008(3) 0.007(3)
C6 0.019(4) 0.0147(17) 0.021(3) 0.001(2) 0.009(2) 0.004(3)
N1 0.022(3) 0.0153(13) 0.018(3) -0.001(2) 0.0032(17) 0.0028(18)
C7 0.0168(17) 0.0204(18) 0.0226(18) -0.0033(16) -0.0015(14) -0.0039(15)
C8 0.020(3) 0.022(4) 0.022(3) -0.006(3) 0.008(2) 0.005(2)
C9 0.020(4) 0.027(4) 0.018(3) -0.003(3) 0.002(3) -0.004(3)
C10 0.020(2) 0.025(2) 0.019(3) -0.0037(19) 0.0018(18) -0.0062(18)
C11 0.0222(19) 0.029(2) 0.026(2) -0.0041(17) -0.0012(16) -0.0034(17)
C12 0.023(3) 0.056(3) 0.031(3) -0.005(2) 0.009(2) -0.002(2)
C13 0.029(3) 0.048(3) 0.024(3) -0.004(2) 0.012(2) 0.002(2)
C14 0.042(3) 0.039(3) 0.039(4) -0.004(2) 0.006(3) -0.014(3)
O1 0.0305(15) 0.0144(12) 0.0323(17) 0.0035(13) 0.0025(11) 0.0029(11)
S1B 0.0277(6) 0.0405(7) 0.0283(6) -0.0014(5) 0.0126(5) -0.0012(5)
C1B 0.025(2) 0.035(2) 0.027(2) 0.0068(19) 0.0061(18) -0.004(2)
C2B 0.018(2) 0.037(2) 0.027(2) 0.0003(19) 0.0070(19) 0.0006(18)
C3B 0.0185(18) 0.018(2) 0.016(2) -0.0024(17) 0.0030(18) -0.0022(16)
C4B 0.021(3) 0.024(4) 0.022(3) 0.003(3) 0.004(3) -0.003(3)
C5B 0.032(3) 0.022(4) 0.022(4) 0.001(3) 0.008(3) 0.007(3)
C6B 0.019(4) 0.0147(17) 0.021(3) 0.001(2) 0.009(2) 0.004(3)
N1B 0.022(3) 0.0153(13) 0.018(3) -0.001(2) 0.0032(17) 0.0028(18)
C7B 0.0168(17) 0.0204(18) 0.0226(18) -0.0033(16) -0.0015(14) -0.0039(15)
C8B 0.020(3) 0.022(4) 0.022(3) -0.006(3) 0.008(2) 0.005(2)
C9B 0.020(4) 0.027(4) 0.018(3) -0.003(3) 0.002(3) -0.004(3)
C10B 0.020(2) 0.025(2) 0.019(3) -0.0037(19) 0.0018(18) -0.0062(18)
C11B 0.0222(19) 0.029(2) 0.026(2) -0.0041(17) -0.0012(16) -0.0034(17)
C12B 0.023(3) 0.056(3) 0.031(3) -0.005(2) 0.009(2) -0.002(2)
C13B 0.029(3) 0.048(3) 0.024(3) -0.004(2) 0.012(2) 0.002(2)
C14B 0.042(3) 0.039(3) 0.039(4) -0.004(2) 0.006(3) -0.014(3)
O1B 0.0305(15) 0.0144(12) 0.0323(17) 0.0035(13) 0.0025(11) 0.0029(11)

loop_
_atom_type_symbol
_atom_type_description
_atom_type_scat_dispersion_real
_atom_type_scat_dispersion_imag
_atom_type_scat_source
C C 0.0033 0.0016 'International Tables Vol C Tables 4.2.6.8 and 6.1.1.4'
H H 0.0000 0.0000 'International Tables Vol C Tables 4.2.6.8 and 6.1.1.4'
N N 0.0061 0.0033 'International Tables Vol C Tables 4.2.6.8 and 6.1.1.4'
O O 0.0106 0.0060 'International Tables Vol C Tables 4.2.6.8 and 6.1.1.4'
S S 0.1246 0.1234 'International Tables Vol C Tables 4.2.6.8 and 6.1.1.4'

loop_
_geom_angle_atom_site_label_1
_geom_angle_atom_site_label_2
_geom_angle_atom_site_label_3
_geom_angle
C4 S1 C1 91.0(3)
C2 C1 S1 112.9(4)
C2 C1 H1A 123.6
S1 C1 H1A 123.6
C1 C2 C3 110.2(5)
C1 C2 H2A 124.9
C3 C2 H2A 124.9
C4 C3 C2 113.0(5)
C4 C3 C7 123.8(5)
C2 C3 C7 123.1(4)
C3 C4 C5 120.5(7)
C3 C4 S1 113.0(4)
C5 C4 S1 126.5(6)
C6 C5 C4 108.9(11)
C6 C5 H5A 109.9
C4 C5 H5A 109.9
C6 C5 H5B 109.9
C4 C5 H5B 109.9
H5A C5 H5B 108.3
C8 C6 N1 106.2(15)
C8 C6 C5 110.6(13)
N1 C6 C5 109.5(15)
C8 C6 H6A 110.2
N1 C6 H6A 110.2
C5 C6 H6A 110.2
C7 N1 C10 127.2(5)
C7 N1 C6 124.6(8)
C10 N1 C6 105.5(8)
O1 C7 N1 122.6(4)
O1 C7 C3 123.2(4)
N1 C7 C3 114.1(4)
C6 C8 C9 100.3(12)
C6 C8 H8A 111.7
C9 C8 H8A 111.7
C6 C8 H8B 111.7
C9 C8 H8B 111.7
H8A C8 H8B 109.5
C10 C9 C14 120.0
C10 C9 C8 108.9(7)
C14 C9 C8 131.1(7)
C11 C10 C9 120.0
C11 C10 N1 131.4(4)
C9 C10 N1 108.6(4)
C12 C11 C10 120.0
C12 C11 H11 120.0
C10 C11 H11 120.0
C11 C12 C13 120.0
C11 C12 H12 120.0
C13 C12 H12 120.0
C14 C13 C12 120.0
C14 C13 H13 120.0
C12 C13 H13 120.0
C13 C14 C9 120.0
C13 C14 H14 120.0
C9 C14 H14 120.0
C4B S1B C1B 92.5(5)
C2B C1B S1B 111.5(8)
C2B C1B H1BA 124.2
S1B C1B H1BA 124.2
C1B C2B C3B 111.2(9)
C1B C2B H2BA 124.4
C3B C2B H2BA 124.4
C4B C3B C7B 126.1(10)
C4B C3B C2B 110.2(9)
C7B C3B C2B 123.6(8)
C3B C4B C5B 121.7(15)
C3B C4B S1B 114.4(8)
C5B C4B S1B 123.6(13)
C4B C5B C6B 112(2)
C4B C5B H5BA 109.1
C6B C5B H5BA 109.1
C4B C5B H5BB 109.1
C6B C5B H5BB 109.1
H5BA C5B H5BB 107.8
C8B C6B N1B 108(2)
C8B C6B C5B 123(2)
N1B C6B C5B 107(2)
C8B C6B H6BA 105.8
N1B C6B H6BA 105.8
C5B C6B H6BA 105.8
C7B N1B C10B 126.0(10)
C7B N1B C6B 127.7(14)
C10B N1B C6B 105.1(14)
O1B C7B N1B 123.4(8)
O1B C7B C3B 123.4(7)
N1B C7B C3B 113.2(7)
C6B C8B C9B 100(2)
C6B C8B H8BA 111.7
C9B C8B H8BA 111.7
C6B C8B H8BB 111.7
C9B C8B H8BB 111.7
H8BA C8B H8BB 109.5
C10B C9B C14B 120.0
C10B C9B C8B 113.1(11)
C14B C9B C8B 126.8(11)
N1B C10B C9B 107.2(7)
N1B C10B C11B 132.7(7)
C9B C10B C11B 120.0
C10B C11B C12B 120.0
C10B C11B H11B 120.0
C12B C11B H11B 120.0
C13B C12B C11B 120.0
C13B C12B H12B 120.0
C11B C12B H12B 120.0
C12B C13B C14B 120.0
C12B C13B H13B 120.0
C14B C13B H13B 120.0
C13B C14B C9B 120.0
C13B C14B H14B 120.0
C9B C14B H14B 120.0

loop_
_geom_bond_atom_site_label_1
_geom_bond_atom_site_label_2
_geom_bond_distance
S1 C4 1.682(7)
S1 C1 1.749(6)
C1 C2 1.350(8)
C1 H1A 0.9500
C2 C3 1.448(7)
C2 H2A 0.9500
C3 C4 1.361(7)
C3 C7 1.473(7)
C4 C5 1.552(13)
C5 C6 1.55(2)
C5 H5A 0.9900
C5 H5B 0.9900
C6 C8 1.43(3)
C6 N1 1.49(3)
C6 H6A 1.0000
N1 C7 1.355(8)
N1 C10 1.399(5)
C7 O1 1.233(5)
C8 C9 1.548(14)
C8 H8A 0.9900
C8 H8B 0.9900
C9 C10 1.3900
C9 C14 1.3900
C10 C11 1.3900
C11 C12 1.3900
C11 H11 0.9500
C12 C13 1.3900
C12 H12 0.9500
C13 C14 1.3900
C13 H13 0.9500
C14 H14 0.9500
S1B C4B 1.648(12)
S1B C1B 1.735(13)
C1B C2B 1.364(14)
C1B H1BA 0.9500
C2B C3B 1.475(13)
C2B H2BA 0.9500
C3B C4B 1.377(11)
C3B C7B 1.460(12)
C4B C5B 1.42(3)
C5B C6B 1.70(4)
C5B H5BA 0.9900
C5B H5BB 0.9900
C6B C8B 1.43(4)
C6B N1B 1.49(4)
C6B H6BA 1.0000
N1B C7B 1.369(11)
N1B C10B 1.384(9)
C7B O1B 1.228(9)
C8B C9B 1.44(2)
C8B H8BA 0.9900
C8B H8BB 0.9900
C9B C10B 1.3900
C9B C14B 1.3900
C10B C11B 1.3900
C11B C12B 1.3900
C11B H11B 0.9500
C12B C13B 1.3900
C12B H12B 0.9500
C13B C14B 1.3900
C13B H13B 0.9500
C14B H14B 0.9500

loop_
_geom_torsion_atom_site_label_1
_geom_torsion_atom_site_label_2
_geom_torsion_atom_site_label_3
_geom_torsion_atom_site_label_4
_geom_torsion
C4 S1 C1 C2 0.6(5)
S1 C1 C2 C3 -0.7(6)
C1 C2 C3 C4 0.5(6)
C1 C2 C3 C7 178.2(5)
C2 C3 C4 C5 176.5(7)
C7 C3 C4 C5 -1.1(8)
C2 C3 C4 S1 -0.1(6)
C7 C3 C4 S1 -177.7(4)
C1 S1 C4 C3 -0.2(5)
C1 S1 C4 C5 -176.6(7)
C3 C4 C5 C6 28.5(12)
S1 C4 C5 C6 -155.3(11)
C4 C5 C6 C8 -162.9(16)
C4 C5 C6 N1 -46.2(14)
C8 C6 N1 C7 165.0(9)
C5 C6 N1 C7 45.6(16)
C8 C6 N1 C10 -32.5(14)
C5 C6 N1 C10 -151.9(10)
C10 N1 C7 O1 6.8(9)
C6 N1 C7 O1 165.5(10)
C10 N1 C7 C3 -176.5(6)
C6 N1 C7 C3 -17.8(12)
C4 C3 C7 O1 170.2(5)
C2 C3 C7 O1 -7.2(7)
C4 C3 C7 N1 -6.5(7)
C2 C3 C7 N1 176.1(5)
N1 C6 C8 C9 30.4(15)
C5 C6 C8 C9 149.1(15)
C6 C8 C9 C10 -19.7(15)
C6 C8 C9 C14 159.5(11)
C14 C9 C10 C11 0.0
C8 C9 C10 C11 179.3(9)
C14 C9 C10 N1 -179.1(5)
C8 C9 C10 N1 0.2(8)
C7 N1 C10 C11 1.9(10)
C6 N1 C10 C11 -160.0(9)
C7 N1 C10 C9 -179.1(5)
C6 N1 C10 C9 18.9(9)
C9 C10 C11 C12 0.0
N1 C10 C11 C12 178.9(6)
C10 C11 C12 C13 0.0
C11 C12 C13 C14 0.0
C12 C13 C14 C9 0.0
C10 C9 C14 C13 0.0
C8 C9 C14 C13 -179.2(11)
C4B S1B C1B C2B -1.8(9)
S1B C1B C2B C3B 1.1(11)
C1B C2B C3B C4B 0.3(10)
C1B C2B C3B C7B -176.8(9)
C7B C3B C4B C5B 1(2)
C2B C3B C4B C5B -176(2)
C7B C3B C4B S1B 175.3(9)
C2B C3B C4B S1B -1.8(10)
C1B S1B C4B C3B 2.1(9)
C1B S1B C4B C5B 176(2)
C3B C4B C5B C6B -24(3)
S1B C4B C5B C6B 161.8(19)
C4B C5B C6B C8B 163(3)
C4B C5B C6B N1B 37(3)
C8B C6B N1B C7B -167.8(14)
C5B C6B N1B C7B -33(3)
C8B C6B N1B C10B 24(2)
C5B C6B N1B C10B 158.5(16)
C10B N1B C7B O1B -2.8(16)
C6B N1B C7B O1B -168.4(18)
C10B N1B C7B C3B 178.0(10)
C6B N1B C7B C3B 12(2)
C4B C3B C7B O1B -171.2(8)
C2B C3B C7B O1B 5.5(13)
C4B C3B C7B N1B 8.0(12)
C2B C3B C7B N1B -175.3(9)
N1B C6B C8B C9B -24(2)
C5B C6B C8B C9B -149(3)
C6B C8B C9B C10B 16.3(18)
C6B C8B C9B C14B -161.1(16)
C7B N1B C10B C9B 178.5(9)
C6B N1B C10B C9B -13.2(15)
C7B N1B C10B C11B -6.5(17)
C6B N1B C10B C11B 161.8(14)
C14B C9B C10B N1B 175.8(8)
C8B C9B C10B N1B -1.8(9)
C14B C9B C10B C11B 0.0
C8B C9B C10B C11B -177.6(10)
N1B C10B C11B C12B -174.5(10)
C9B C10B C11B C12B 0.0
C10B C11B C12B C13B 0.0
C11B C12B C13B C14B 0.0
C12B C13B C14B C9B 0.0
C10B C9B C14B C13B 0.0
C8B C9B C14B C13B 177.2(11)
